data_7135803
loop_
_publ_author_name
'Huang, Jieqing'
'Yang, Wenrui'
'Wen, Sijie'
'Zheng, Zenan'
'Chen, Xiaolin'
'Gan, Xiaofan'
'Xu, Ling'
'Jiang, Hua-Wei'

_publ_section_title
;
 Oxidative coupling of 3-ethoxy Pd II N-confused porphyrins with
 \bdiketones using PIFA as the oxidant
;
_journal_name_full 'Chemical Communications'
_journal_paper_doi 10.1039/D6CC01372D
_journal_year 2026
_chemical_formula_moiety 'C51 H18 F20 N4 O3 Pd, C2 H6, C, N'
_chemical_formula_sum 'C55 H24 F20 N4 O3 Pd'
_chemical_formula_weight 1275.18
_space_group_crystal_system triclinic
_space_group_IT_number 2
_space_group_name_Hall '-P 1'
_space_group_name_H-M_alt 'P -1'
_atom_sites_solution_hydrogens geom
_atom_sites_solution_primary dual
_audit_creation_date 2025-12-19
_audit_creation_method
;
Olex2 1.5
(compiled 2023.08.24 svn.re1ec1418 for OlexSys, GUI svn.r6817)
;
_audit_update_record
;
2026-02-06 deposited with the CCDC.	2026-05-07 downloaded from the CCDC.
;
_cell_angle_alpha 105.165(2)
_cell_angle_beta 106.252(2)
_cell_angle_gamma 93.443(3)
_cell_formula_units_Z 2
_cell_length_a 13.0937(6)
_cell_length_b 13.6141(6)
_cell_length_c 15.2325(7)
_cell_measurement_reflns_used 9729
_cell_measurement_temperature 150.00
_cell_measurement_theta_max 68.415
_cell_measurement_theta_min 3.399
_cell_volume 2489.9(2)
_computing_cell_refinement 'SAINT V8.40B (?, 2016)'
_computing_data_reduction 'SAINT V8.40B (?, 2016)'
_computing_molecular_graphics 'Olex2 1.5 (Dolomanov et al., 2009)'
_computing_publication_material 'Olex2 1.5 (Dolomanov et al., 2009)'
_computing_structure_refinement 'SHELXL 2018/3 (Sheldrick, 2015)'
_computing_structure_solution 'SHELXT 2018/2 (Sheldrick, 2018)'
_diffrn_ambient_temperature 150.00
_diffrn_measured_fraction_theta_full 0.990
_diffrn_measured_fraction_theta_max 0.990
_diffrn_measurement_device_type 'Bruker APEX-II CCD'
_diffrn_measurement_method '\f and \w scans'
_diffrn_radiation_type CuK\a
_diffrn_radiation_wavelength 1.54178
_diffrn_reflns_av_R_equivalents 0.0687
_diffrn_reflns_av_unetI/netI 0.0608
_diffrn_reflns_Laue_measured_fraction_full 0.990
_diffrn_reflns_Laue_measured_fraction_max 0.990
_diffrn_reflns_limit_h_max 15
_diffrn_reflns_limit_h_min -15
_diffrn_reflns_limit_k_max 16
_diffrn_reflns_limit_k_min -16
_diffrn_reflns_limit_l_max 18
_diffrn_reflns_limit_l_min -18
_diffrn_reflns_number 33593
_diffrn_reflns_point_group_measured_fraction_full 0.990
_diffrn_reflns_point_group_measured_fraction_max 0.990
_diffrn_reflns_theta_full 66.593
_diffrn_reflns_theta_max 66.593
_diffrn_reflns_theta_min 3.399
_diffrn_source_current 1.1
_diffrn_source_power 0.05500000000000001
_diffrn_source_voltage 50.0
_diffrn_standards_number 0
_exptl_absorpt_coefficient_mu 4.155
_exptl_absorpt_correction_T_max 0.7531
_exptl_absorpt_correction_T_min 0.4223
_exptl_absorpt_process_details
;
SADABS-2016/2 (Bruker,2016/2) was used for absorption correction.
wR2(int) was 0.1694 before and 0.1087 after correction.
The Ratio of minimum to maximum transmission is 0.5607.
The \l/2 correction factor is Not present.
;
_exptl_crystal_colour 'metallic dark black'
_exptl_crystal_colour_lustre metallic
_exptl_crystal_colour_modifier dark
_exptl_crystal_colour_primary black
_exptl_crystal_density_diffrn 1.701
_exptl_crystal_description octahedral
_exptl_crystal_F_000 1264
_exptl_crystal_size_max 0.12
_exptl_crystal_size_mid 0.11
_exptl_crystal_size_min 0.08
_refine_diff_density_max 2.072
_refine_diff_density_min -1.701
_refine_diff_density_rms 0.159
_refine_ls_extinction_method none
_refine_ls_goodness_of_fit_ref 1.118
_refine_ls_hydrogen_treatment constr
_refine_ls_matrix_type full
_refine_ls_number_parameters 753
_refine_ls_number_reflns 8713
_refine_ls_number_restraints 0
_refine_ls_restrained_S_all 1.118
_refine_ls_R_factor_all 0.0772
_refine_ls_R_factor_gt 0.0729
_refine_ls_shift/su_max 0.000
_refine_ls_shift/su_mean 0.000
_refine_ls_structure_factor_coef Fsqd
_refine_ls_weighting_details 'w=1/[\s^2^(Fo^2^)+(0.1572P)^2^+2.6107P] where P=(Fo^2^+2Fc^2^)/3'
_refine_ls_weighting_scheme calc
_refine_ls_wR_factor_gt 0.2110
_refine_ls_wR_factor_ref 0.2173
_reflns_Friedel_coverage 0.000
_reflns_number_gt 7804
_reflns_number_total 8713
_reflns_threshold_expression 'I > 2\s(I)'
_cod_data_source_file d6cc01372d2.cif
_cod_data_source_block cu_egrhgrhr_0m
_cod_database_code 7135803
_shelx_shelxl_version_number 2018/3
_shelx_space_group_comment
;
The symmetry employed for this shelxl refinement is uniquely defined
by the following loop, which should always be used as a source of
symmetry information in preference to the above space-group names.
They are only intended as comments.
;
_olex2_refinement_description
;
1. Others
 Fixed Uiso: H13(0.035) H25(0.033) H12(0.037) H8(0.036) H7(0.038) H17(0.039)
 H18(0.037) H29A(0.058) H29B(0.058) H29C(0.058) H60A(0.092) H60B(0.092)
 H60C(0.092) H33A(0.063) H33B(0.063) H27A(0.077) H27B(0.077) H27C(0.077)
 H34A(0.098) H34B(0.098) H34C(0.098) H59A(0.136) H59B(0.136) H59C(0.136)
 Fixed X: H13(0.811237) H25(0.460251) H12(0.656354) H8(0.249005) H7(0.143684)
 H17(0.865404) H18(0.767858) H29A(0.378108) H29B(0.480925) H29C(0.409077)
 H60A(0.053425) H60B(-0.020513) H60C(-0.048554) H33A(0.27671) H33B(0.322702)
 H27A(0.274978) H27B(0.328745) H27C(0.402294) H34A(0.152089) H34B(0.15066)
 H34C(0.098479) H59A(0.147486) H59B(0.055806) H59C(0.056671)
 Fixed Y: H13(0.694601) H25(0.620158) H12(0.721939) H8(0.761034) H7(0.800459)
 H17(0.665934) H18(0.711243) H29A(0.530522) H29B(0.572136) H29C(0.46507)
 H60A(0.448135) H60B(0.520358) H60C(0.397962) H33A(0.934237) H33B(1.041491)
 H27A(0.504846) H27B(0.466773) H27C(0.52953) H34A(1.044447) H34B(1.077404)
 H34C(0.964175) H59A(0.468958) H59B(0.391474) H59C(0.513007)
 Fixed Z: H13(0.758043) H25(0.298743) H12(0.822418) H8(0.672413) H7(0.526072)
 H17(0.418341) H18(0.274573) H29A(0.467502) H29B(0.443435) H29C(0.377298)
 H60A(0.069102) H60B(0.11657) H60C(0.088783) H33A(0.120967) H33B(0.203913)
 H27A(0.070509) H27B(0.161554) H27C(0.120652) H34A(0.089141) H34B(0.197589)
 H34C(0.129357) H59A(0.20338) H59B(0.211175) H59C(0.24803)
;
_olex2_submission_special_instructions 'No special instructions were received'

loop_
_space_group_symop_operation_xyz
'x, y, z'
'-x, -y, -z'

loop_
_atom_site_label
_atom_site_type_symbol
_atom_site_fract_x
_atom_site_fract_y
_atom_site_fract_z
_atom_site_U_iso_or_equiv
_atom_site_adp_type
_atom_site_occupancy
_atom_site_site_symmetry_order
_atom_site_calc_flag
_atom_site_refinement_flags_posn
_atom_site_refinement_flags_adp
_atom_site_refinement_flags_occupancy
_atom_site_disorder_assembly
_atom_site_disorder_group
Pd1 Pd 0.51769(3) 0.76742(2) 0.48474(2) 0.02279(18) Uani 1 1 d . . . . .
F20 F 0.6511(3) 0.9972(2) 0.2950(2) 0.0357(7) Uani 1 1 d . . . . .
F11 F 0.9607(3) 0.8194(3) 0.7014(2) 0.0406(8) Uani 1 1 d . . . . .
F16 F 0.5724(3) 0.6496(2) 0.1086(2) 0.0431(8) Uani 1 1 d . . . . .
F19 F 0.7262(3) 1.0468(3) 0.1620(3) 0.0422(8) Uani 1 1 d . . . . .
F15 F 0.7932(3) 0.4927(2) 0.4939(2) 0.0376(7) Uani 1 1 d . . . . .
F1 F 0.2398(3) 1.0279(3) 0.5119(2) 0.0425(8) Uani 1 1 d . . . . .
F2 F 0.0558(3) 1.1120(3) 0.4752(3) 0.0438(8) Uani 1 1 d . . . . .
F17 F 0.6457(3) 0.7007(3) -0.0240(2) 0.0465(9) Uani 1 1 d . . . . .
F6 F 0.4846(3) 0.9124(2) 0.8545(2) 0.0396(8) Uani 1 1 d . . . . .
F7 F 0.4213(3) 0.8883(3) 1.0029(2) 0.0515(9) Uani 1 1 d . . . . .
F12 F 1.1390(3) 0.7382(3) 0.7680(3) 0.0481(9) Uani 1 1 d . . . . .
F14 F 0.9683(3) 0.4108(3) 0.5665(3) 0.0503(9) Uani 1 1 d . . . . .
F18 F 0.7218(3) 0.8989(3) 0.0013(3) 0.0485(9) Uani 1 1 d . . . . .
F10 F 0.3984(3) 0.5551(3) 0.7060(3) 0.0468(9) Uani 1 1 d . . . . .
F3 F -0.1164(3) 1.0112(3) 0.3254(3) 0.0492(9) Uani 1 1 d . . . . .
F13 F 1.1426(3) 0.5337(3) 0.7020(3) 0.0551(10) Uani 1 1 d . . . . .
N24 N 0.6429(3) 0.7455(3) 0.4312(3) 0.0244(8) Uani 1 1 d . . . . .
F8 F 0.3501(3) 0.6979(4) 1.0045(3) 0.0574(11) Uani 1 1 d . . . . .
F4 F -0.1080(3) 0.8221(3) 0.2131(3) 0.0534(10) Uani 1 1 d . . . . .
F5 F 0.0742(3) 0.7361(3) 0.2503(3) 0.0532(10) Uani 1 1 d . . . . .
F9 F 0.3408(4) 0.5311(3) 0.8564(3) 0.0561(10) Uani 1 1 d . . . . .
O30 O 0.2537(3) 0.6732(3) 0.1692(3) 0.0432(10) Uani 1 1 d . . . . .
O31 O 0.2421(3) 0.5859(3) 0.3409(3) 0.0421(9) Uani 1 1 d . . . . .
N22 N 0.3905(3) 0.7847(3) 0.5352(3) 0.0261(9) Uani 1 1 d . . . . .
N23 N 0.6071(3) 0.7426(3) 0.6105(3) 0.0237(8) Uani 1 1 d . . . . .
O32 O 0.2535(3) 0.9319(3) 0.2480(3) 0.0437(10) Uani 1 1 d . . . . .
C21 C 0.4232(4) 0.7692(4) 0.3523(3) 0.0258(10) Uani 1 1 d . . . . .
C16 C 0.7363(4) 0.7103(4) 0.4736(4) 0.0268(10) Uani 1 1 d . . . . .
N2 N 0.4164(4) 0.8755(3) 0.2498(3) 0.0334(10) Uani 1 1 d . . . . .
C10 C 0.4663(4) 0.7493(4) 0.6888(4) 0.0259(10) Uani 1 1 d . . . . .
C1 C 0.4771(4) 0.8131(4) 0.2946(4) 0.0271(10) Uani 1 1 d . . . . .
C14 C 0.7090(4) 0.7208(4) 0.6311(4) 0.0253(10) Uani 1 1 d . . . . .
C9 C 0.3830(4) 0.7667(4) 0.6180(4) 0.0260(10) Uani 1 1 d . . . . .
C15 C 0.7678(4) 0.7010(4) 0.5656(4) 0.0271(10) Uani 1 1 d . . . . .
C19 C 0.6486(4) 0.7515(4) 0.3445(4) 0.0264(10) Uani 1 1 d . . . . .
C4 C 0.3298(4) 0.8253(4) 0.3483(4) 0.0279(10) Uani 1 1 d . . . . .
C54 C 0.6097(4) 0.7491(4) 0.1232(4) 0.0304(11) Uani 1 1 d . . . . .
C11 C 0.5731(4) 0.7430(4) 0.6875(4) 0.0271(10) Uani 1 1 d . . . . .
C26 C 0.3188(5) 0.6209(4) 0.1964(4) 0.0339(12) Uani 1 1 d . . . . .
C13 C 0.7431(4) 0.7094(4) 0.7262(4) 0.0295(11) Uani 1 1 d . . . . .
H13 H 0.811237 0.694601 0.758043 0.035 Uiso 1 1 calc R U . . .
C25 C 0.3918(4) 0.6483(4) 0.3003(4) 0.0273(10) Uani 1 1 d . . . . .
H25 H 0.460251 0.620158 0.298743 0.033 Uiso 1 1 calc R U . . .
C41 C 0.4401(4) 0.7342(4) 0.7747(4) 0.0275(10) Uani 1 1 d . . . . .
C5 C 0.2640(4) 0.8324(4) 0.4035(4) 0.0267(10) Uani 1 1 d . . . . .
C20 C 0.5747(4) 0.7928(4) 0.2827(4) 0.0268(10) Uani 1 1 d . . . . .
C47 C 0.8705(4) 0.6579(4) 0.5967(4) 0.0289(11) Uani 1 1 d . . . . .
C40 C 0.0717(5) 0.8298(4) 0.3058(4) 0.0346(12) Uani 1 1 d . . . . .
C37 C 0.0622(4) 1.0195(4) 0.4187(4) 0.0310(11) Uani 1 1 d . . . . .
C35 C 0.1630(4) 0.8796(4) 0.3818(4) 0.0295(11) Uani 1 1 d . . . . .
C51 C 0.9674(5) 0.5128(5) 0.5985(4) 0.0371(12) Uani 1 1 d . . . . .
C12 C 0.6585(4) 0.7240(4) 0.7611(4) 0.0309(11) Uani 1 1 d . . . . .
H12 H 0.656354 0.721939 0.822418 0.037 Uiso 1 1 calc R U . . .
C52 C 0.8767(4) 0.5549(4) 0.5628(4) 0.0301(11) Uani 1 1 d . . . . .
C8 C 0.2750(4) 0.7713(4) 0.6227(4) 0.0297(11) Uani 1 1 d . . . . .
H8 H 0.249005 0.761034 0.672413 0.036 Uiso 1 1 calc R U . . .
C53 C 0.6094(4) 0.8222(4) 0.2062(4) 0.0257(10) Uani 1 1 d . . . . .
C6 C 0.2901(4) 0.8028(4) 0.4893(4) 0.0275(10) Uani 1 1 d . . . . .
C7 C 0.2177(4) 0.7930(4) 0.5432(4) 0.0314(11) Uani 1 1 d . . . . .
H7 H 0.143684 0.800459 0.526072 0.038 Uiso 1 1 calc R U . . .
C17 C 0.7984(4) 0.6915(4) 0.4079(4) 0.0326(11) Uani 1 1 d . . . . .
H17 H 0.865404 0.665934 0.418341 0.039 Uiso 1 1 calc R U . . .
C18 C 0.7456(4) 0.7161(4) 0.3296(4) 0.0309(11) Uani 1 1 d . . . . .
H18 H 0.767858 0.711243 0.274573 0.037 Uiso 1 1 calc R U . . .
C29 C 0.4077(5) 0.5346(4) 0.4159(4) 0.0384(13) Uani 1 1 d . . . . .
H29A H 0.378108 0.530522 0.467502 0.058 Uiso 1 1 calc R U . . .
H29B H 0.480925 0.572136 0.443435 0.058 Uiso 1 1 calc R U . . .
H29C H 0.409077 0.465070 0.377298 0.058 Uiso 1 1 calc R U . . .
C49 C 1.0521(4) 0.6774(5) 0.7001(4) 0.0368(13) Uani 1 1 d . . . . .
C44 C 0.3794(5) 0.7101(5) 0.9302(4) 0.0401(14) Uani 1 1 d . . . . .
C48 C 0.9624(4) 0.7191(4) 0.6663(4) 0.0303(11) Uani 1 1 d . . . . .
C55 C 0.6467(5) 0.7741(4) 0.0549(4) 0.0321(12) Uani 1 1 d . . . . .
C36 C 0.1548(4) 0.9756(4) 0.4378(4) 0.0293(11) Uani 1 1 d . . . . .
C3 C 0.3309(5) 0.8807(4) 0.2797(4) 0.0358(12) Uani 1 1 d . . . . .
C50 C 1.0558(5) 0.5743(5) 0.6669(4) 0.0392(13) Uani 1 1 d . . . . .
C28 C 0.3385(5) 0.5902(4) 0.3539(4) 0.0314(11) Uani 1 1 d . . . . .
C43 C 0.4155(5) 0.8061(5) 0.9295(4) 0.0353(12) Uani 1 1 d . . . . .
C58 C 0.6465(4) 0.9221(4) 0.2155(4) 0.0285(11) Uani 1 1 d . . . . .
C45 C 0.3747(5) 0.6251(5) 0.8551(4) 0.0390(13) Uani 1 1 d . . . . .
C46 C 0.4052(5) 0.6383(4) 0.7783(4) 0.0326(11) Uani 1 1 d . . . . .
C39 C -0.0211(4) 0.8732(5) 0.2869(4) 0.0375(13) Uani 1 1 d . . . . .
C42 C 0.4471(4) 0.8180(4) 0.8532(4) 0.0315(11) Uani 1 1 d . . . . .
C57 C 0.6866(4) 0.9495(4) 0.1490(4) 0.0316(11) Uani 1 1 d . . . . .
C56 C 0.6848(5) 0.8734(5) 0.0671(4) 0.0362(12) Uani 1 1 d . . . . .
C38 C -0.0262(4) 0.9681(5) 0.3424(4) 0.0350(12) Uani 1 1 d . . . . .
C60 C 0.0099(8) 0.4559(6) 0.1127(4) 0.061(2) Uani 1 1 d . . . . .
H60A H 0.053425 0.448135 0.069102 0.092 Uiso 1 1 calc R U . . .
H60B H -0.020513 0.520358 0.116570 0.092 Uiso 1 1 calc R U . . .
H60C H -0.048554 0.397962 0.088783 0.092 Uiso 1 1 calc R U . . .
C33 C 0.2633(6) 0.9832(6) 0.1759(5) 0.0522(17) Uani 1 1 d . . . . .
H33A H 0.276710 0.934237 0.120967 0.063 Uiso 1 1 calc R U . . .
H33B H 0.322702 1.041491 0.203913 0.063 Uiso 1 1 calc R U . . .
C27 C 0.3324(6) 0.5219(5) 0.1317(5) 0.0516(16) Uani 1 1 d . . . . .
H27A H 0.274978 0.504846 0.070509 0.077 Uiso 1 1 calc R U . . .
H27B H 0.328745 0.466773 0.161554 0.077 Uiso 1 1 calc R U . . .
H27C H 0.402294 0.529530 0.120652 0.077 Uiso 1 1 calc R U . . .
C61 C 0.0810(7) 0.2919(9) -0.0065(6) 0.083(3) Uani 1 1 d . . . . .
N62 N -0.0777(13) 0.2447(9) 0.0495(6) 0.136(5) Uani 1 1 d . . . . .
C34 C 0.1569(7) 1.0206(7) 0.1453(6) 0.065(2) Uani 1 1 d . . . . .
H34A H 0.152089 1.044447 0.089141 0.098 Uiso 1 1 calc R U . . .
H34B H 0.150660 1.077404 0.197589 0.098 Uiso 1 1 calc R U . . .
H34C H 0.098479 0.964175 0.129357 0.098 Uiso 1 1 calc R U . . .
C59 C 0.0716(9) 0.4574(9) 0.1996(8) 0.091(3) Uani 1 1 d . . . . .
H59A H 0.147486 0.468958 0.203380 0.136 Uiso 1 1 calc R U . . .
H59B H 0.055806 0.391474 0.211175 0.136 Uiso 1 1 calc R U . . .
H59C H 0.056671 0.513007 0.248030 0.136 Uiso 1 1 calc R U . . .

loop_
_atom_site_aniso_label
_atom_site_aniso_U_11
_atom_site_aniso_U_22
_atom_site_aniso_U_33
_atom_site_aniso_U_23
_atom_site_aniso_U_13
_atom_site_aniso_U_12
Pd1 0.0283(2) 0.0231(2) 0.0224(2) 0.00846(16) 0.01382(16) 0.00729(16)
F20 0.0492(18) 0.0264(15) 0.0331(16) 0.0040(12) 0.0194(14) 0.0043(13)
F11 0.0434(18) 0.0357(17) 0.0410(18) 0.0091(14) 0.0132(14) 0.0021(14)
F16 0.067(2) 0.0243(16) 0.0389(18) 0.0060(13) 0.0211(16) 0.0037(15)
F19 0.0493(19) 0.0358(17) 0.052(2) 0.0231(15) 0.0235(16) 0.0017(15)
F15 0.0357(16) 0.0371(17) 0.0401(17) 0.0079(14) 0.0142(14) 0.0073(13)
F1 0.0389(17) 0.0343(17) 0.0431(18) 0.0009(14) 0.0044(14) 0.0063(14)
F2 0.0501(19) 0.0324(17) 0.050(2) 0.0050(15) 0.0215(16) 0.0170(15)
F17 0.071(2) 0.0450(19) 0.0290(16) 0.0056(14) 0.0266(16) 0.0177(17)
F6 0.054(2) 0.0278(16) 0.0397(17) 0.0045(13) 0.0247(15) 0.0033(14)
F7 0.068(2) 0.060(2) 0.0290(17) 0.0027(16) 0.0268(16) 0.0214(19)
F12 0.0347(17) 0.069(2) 0.0399(19) 0.0165(17) 0.0105(15) 0.0000(17)
F14 0.050(2) 0.0415(19) 0.064(2) 0.0134(17) 0.0221(18) 0.0245(16)
F18 0.061(2) 0.061(2) 0.0430(19) 0.0264(17) 0.0345(17) 0.0157(18)
F10 0.072(2) 0.0279(16) 0.046(2) 0.0073(14) 0.0306(18) 0.0070(16)
F3 0.0349(17) 0.053(2) 0.060(2) 0.0148(18) 0.0139(16) 0.0194(16)
F13 0.0386(19) 0.072(3) 0.059(2) 0.024(2) 0.0139(17) 0.0285(18)
N24 0.031(2) 0.022(2) 0.025(2) 0.0085(16) 0.0143(17) 0.0058(17)
F8 0.063(2) 0.090(3) 0.041(2) 0.034(2) 0.0345(19) 0.020(2)
F4 0.0306(17) 0.066(2) 0.047(2) 0.0005(18) 0.0016(15) 0.0077(17)
F5 0.0439(19) 0.048(2) 0.050(2) -0.0102(17) 0.0083(16) 0.0114(16)
F9 0.070(3) 0.045(2) 0.069(3) 0.0335(19) 0.031(2) 0.0034(19)
O30 0.048(2) 0.040(2) 0.034(2) 0.0047(17) 0.0069(18) 0.0072(19)
O31 0.043(2) 0.040(2) 0.050(2) 0.0159(19) 0.0226(19) 0.0052(18)
N22 0.031(2) 0.026(2) 0.023(2) 0.0042(16) 0.0129(17) 0.0046(17)
N23 0.032(2) 0.023(2) 0.0206(19) 0.0055(15) 0.0144(16) 0.0054(16)
O32 0.048(2) 0.048(2) 0.050(2) 0.027(2) 0.023(2) 0.0184(19)
C21 0.037(3) 0.024(2) 0.019(2) 0.0068(19) 0.013(2) 0.007(2)
C16 0.030(2) 0.025(2) 0.031(3) 0.010(2) 0.014(2) 0.009(2)
N2 0.041(2) 0.030(2) 0.033(2) 0.0135(19) 0.0125(19) 0.0054(19)
C10 0.037(3) 0.021(2) 0.024(2) 0.0056(19) 0.016(2) 0.009(2)
C1 0.036(3) 0.023(2) 0.027(2) 0.0087(19) 0.014(2) 0.006(2)
C14 0.030(2) 0.025(2) 0.027(2) 0.0140(19) 0.012(2) 0.005(2)
C9 0.032(3) 0.021(2) 0.029(2) 0.0071(19) 0.015(2) 0.008(2)
C15 0.030(2) 0.027(2) 0.028(2) 0.009(2) 0.013(2) 0.007(2)
C19 0.029(2) 0.030(3) 0.026(2) 0.011(2) 0.013(2) 0.002(2)
C4 0.033(3) 0.025(2) 0.029(3) 0.010(2) 0.011(2) 0.003(2)
C54 0.037(3) 0.027(3) 0.030(3) 0.009(2) 0.014(2) 0.008(2)
C11 0.041(3) 0.022(2) 0.026(2) 0.0087(19) 0.019(2) 0.008(2)
C26 0.046(3) 0.025(3) 0.032(3) 0.006(2) 0.017(2) 0.003(2)
C13 0.031(3) 0.035(3) 0.028(2) 0.013(2) 0.013(2) 0.006(2)
C25 0.035(3) 0.021(2) 0.029(2) 0.0068(19) 0.014(2) 0.003(2)
C41 0.032(3) 0.028(3) 0.026(2) 0.009(2) 0.014(2) 0.008(2)
C5 0.028(2) 0.024(2) 0.028(2) 0.007(2) 0.010(2) 0.005(2)
C20 0.035(3) 0.023(2) 0.026(2) 0.0068(19) 0.014(2) 0.003(2)
C47 0.030(2) 0.040(3) 0.027(2) 0.016(2) 0.018(2) 0.009(2)
C40 0.035(3) 0.034(3) 0.035(3) 0.004(2) 0.016(2) 0.009(2)
C37 0.038(3) 0.025(2) 0.033(3) 0.008(2) 0.015(2) 0.006(2)
C35 0.034(3) 0.030(3) 0.030(3) 0.010(2) 0.015(2) 0.010(2)
C51 0.039(3) 0.042(3) 0.043(3) 0.017(3) 0.026(3) 0.016(2)
C12 0.042(3) 0.031(3) 0.026(2) 0.011(2) 0.017(2) 0.008(2)
C52 0.030(2) 0.036(3) 0.034(3) 0.015(2) 0.017(2) 0.008(2)
C8 0.032(3) 0.032(3) 0.029(3) 0.009(2) 0.016(2) 0.008(2)
C53 0.032(2) 0.025(2) 0.026(2) 0.012(2) 0.013(2) 0.006(2)
C6 0.028(2) 0.025(2) 0.030(3) 0.004(2) 0.013(2) 0.006(2)
C7 0.033(3) 0.033(3) 0.033(3) 0.011(2) 0.016(2) 0.008(2)
C17 0.034(3) 0.037(3) 0.035(3) 0.014(2) 0.019(2) 0.010(2)
C18 0.034(3) 0.037(3) 0.030(3) 0.013(2) 0.019(2) 0.007(2)
C29 0.050(3) 0.025(3) 0.046(3) 0.015(2) 0.020(3) 0.004(2)
C49 0.027(3) 0.059(4) 0.028(3) 0.016(3) 0.011(2) 0.002(2)
C44 0.042(3) 0.061(4) 0.030(3) 0.022(3) 0.022(2) 0.015(3)
C48 0.035(3) 0.036(3) 0.030(3) 0.015(2) 0.019(2) 0.007(2)
C55 0.040(3) 0.035(3) 0.025(3) 0.007(2) 0.015(2) 0.013(2)
C36 0.031(3) 0.027(2) 0.031(3) 0.009(2) 0.012(2) 0.001(2)
C3 0.039(3) 0.030(3) 0.039(3) 0.016(2) 0.008(2) 0.005(2)
C50 0.036(3) 0.053(4) 0.038(3) 0.018(3) 0.019(2) 0.019(3)
C28 0.044(3) 0.022(2) 0.031(3) 0.006(2) 0.020(2) 0.006(2)
C43 0.040(3) 0.046(3) 0.024(3) 0.008(2) 0.017(2) 0.015(3)
C58 0.036(3) 0.028(3) 0.022(2) 0.003(2) 0.013(2) 0.007(2)
C45 0.041(3) 0.043(3) 0.044(3) 0.025(3) 0.019(3) 0.003(3)
C46 0.037(3) 0.030(3) 0.035(3) 0.011(2) 0.015(2) 0.007(2)
C39 0.028(3) 0.048(3) 0.033(3) 0.009(2) 0.007(2) 0.004(2)
C42 0.035(3) 0.036(3) 0.028(3) 0.008(2) 0.017(2) 0.011(2)
C57 0.038(3) 0.030(3) 0.034(3) 0.016(2) 0.016(2) 0.007(2)
C56 0.038(3) 0.053(4) 0.030(3) 0.020(3) 0.021(2) 0.015(3)
C38 0.030(3) 0.044(3) 0.041(3) 0.018(3) 0.018(2) 0.015(2)
C60 0.111(6) 0.052(4) 0.025(3) 0.007(3) 0.031(4) 0.017(4)
C33 0.063(4) 0.055(4) 0.060(4) 0.038(3) 0.029(3) 0.025(3)
C27 0.069(4) 0.042(3) 0.038(3) 0.001(3) 0.018(3) 0.008(3)
C61 0.053(4) 0.132(9) 0.055(5) 0.000(5) 0.021(4) 0.043(5)
N62 0.251(15) 0.126(9) 0.041(4) 0.023(5) 0.055(7) 0.063(9)
C34 0.067(5) 0.078(5) 0.078(5) 0.050(5) 0.034(4) 0.036(4)
C59 0.088(7) 0.108(8) 0.079(6) 0.045(6) 0.015(5) 0.001(6)

loop_
_atom_type_symbol
_atom_type_description
_atom_type_scat_dispersion_real
_atom_type_scat_dispersion_imag
_atom_type_scat_source
C C 0.0181 0.0091 'International Tables Vol C Tables 4.2.6.8 and 6.1.1.4'
H H 0.0000 0.0000 'International Tables Vol C Tables 4.2.6.8 and 6.1.1.4'
F F 0.0727 0.0534 'International Tables Vol C Tables 4.2.6.8 and 6.1.1.4'
N N 0.0311 0.0180 'International Tables Vol C Tables 4.2.6.8 and 6.1.1.4'
O O 0.0492 0.0322 'International Tables Vol C Tables 4.2.6.8 and 6.1.1.4'
Pd Pd 0.1215 3.9337 'International Tables Vol C Tables 4.2.6.8 and 6.1.1.4'

loop_
_geom_angle_atom_site_label_1
_geom_angle_atom_site_label_2
_geom_angle_atom_site_label_3
_geom_angle
_geom_angle_site_symmetry_1
_geom_angle_site_symmetry_3
_geom_angle_publ_flag
N24 Pd1 N23 90.31(17) . . ?
N24 Pd1 C21 88.97(19) . . ?
N22 Pd1 N24 178.11(15) . . ?
N22 Pd1 N23 90.22(17) . . ?
N22 Pd1 C21 90.24(19) . . ?
C21 Pd1 N23 171.66(17) . . ?
C16 N24 Pd1 125.0(3) . . ?
C19 N24 Pd1 127.9(3) . . ?
C19 N24 C16 106.7(4) . . ?
C9 N22 Pd1 126.0(3) . . ?
C9 N22 C6 105.7(4) . . ?
C6 N22 Pd1 127.8(3) . . ?
C14 N23 Pd1 126.6(3) . . ?
C14 N23 C11 107.2(4) . . ?
C11 N23 Pd1 126.2(3) . . ?
C3 O32 C33 118.2(5) . . ?
C1 C21 Pd1 116.7(4) . . ?
C1 C21 C25 106.9(4) . . ?
C4 C21 Pd1 117.6(3) . . ?
C4 C21 C1 101.8(4) . . ?
C4 C21 C25 113.8(4) . . ?
C25 C21 Pd1 100.0(3) . . ?
N24 C16 C17 108.2(4) . . ?
C15 C16 N24 126.1(5) . . ?
C15 C16 C17 125.6(5) . . ?
C3 N2 C1 105.8(4) . . ?
C9 C10 C11 126.3(5) . . ?
C9 C10 C41 116.8(5) . . ?
C11 C10 C41 116.9(5) . . ?
N2 C1 C21 112.5(5) . . ?
C20 C1 C21 125.3(5) . . ?
C20 C1 N2 122.2(5) . . ?
N23 C14 C15 124.6(5) . . ?
N23 C14 C13 109.8(4) . . ?
C15 C14 C13 125.2(5) . . ?
N22 C9 C10 126.0(5) . . ?
N22 C9 C8 110.1(4) . . ?
C10 C9 C8 123.9(5) . . ?
C16 C15 C14 126.3(5) . . ?
C16 C15 C47 117.6(5) . . ?
C14 C15 C47 115.9(4) . . ?
N24 C19 C20 124.9(5) . . ?
N24 C19 C18 109.7(4) . . ?
C20 C19 C18 125.3(5) . . ?
C5 C4 C21 128.0(5) . . ?
C5 C4 C3 127.0(5) . . ?
C3 C4 C21 104.7(5) . . ?
F16 C54 C53 119.4(5) . . ?
F16 C54 C55 118.2(5) . . ?
C55 C54 C53 122.4(5) . . ?
N23 C11 C10 124.3(5) . . ?
N23 C11 C12 109.6(5) . . ?
C10 C11 C12 125.7(5) . . ?
O30 C26 C25 122.6(5) . . ?
O30 C26 C27 122.2(5) . . ?
C27 C26 C25 115.2(5) . . ?
C14 C13 H13 126.8 . . ?
C12 C13 C14 106.5(5) . . ?
C12 C13 H13 126.8 . . ?
C21 C25 H25 106.9 . . ?
C26 C25 C21 114.1(4) . . ?
C26 C25 H25 106.9 . . ?
C26 C25 C28 108.0(4) . . ?
C28 C25 C21 113.5(4) . . ?
C28 C25 H25 106.9 . . ?
C46 C41 C10 121.7(5) . . ?
C46 C41 C42 117.4(5) . . ?
C42 C41 C10 120.9(5) . . ?
C4 C5 C35 121.7(5) . . ?
C4 C5 C6 122.4(5) . . ?
C6 C5 C35 115.8(5) . . ?
C1 C20 C19 122.4(5) . . ?
C1 C20 C53 120.1(5) . . ?
C19 C20 C53 117.3(5) . . ?
C52 C47 C15 121.4(5) . . ?
C52 C47 C48 116.8(5) . . ?
C48 C47 C15 121.7(5) . . ?
F5 C40 C35 118.9(5) . . ?
F5 C40 C39 119.1(5) . . ?
C39 C40 C35 122.0(5) . . ?
F2 C37 C36 120.7(5) . . ?
F2 C37 C38 119.2(5) . . ?
C36 C37 C38 120.1(5) . . ?
C40 C35 C5 122.4(5) . . ?
C36 C35 C5 121.4(5) . . ?
C36 C35 C40 116.2(5) . . ?
F14 C51 C52 119.8(5) . . ?
F14 C51 C50 119.9(5) . . ?
C50 C51 C52 120.2(5) . . ?
C11 C12 H12 126.6 . . ?
C13 C12 C11 106.9(5) . . ?
C13 C12 H12 126.6 . . ?
F15 C52 C47 119.9(5) . . ?
F15 C52 C51 118.4(5) . . ?
C47 C52 C51 121.7(5) . . ?
C9 C8 H8 126.5 . . ?
C7 C8 C9 107.0(5) . . ?
C7 C8 H8 126.5 . . ?
C54 C53 C20 121.7(5) . . ?
C58 C53 C54 116.3(5) . . ?
C58 C53 C20 122.0(5) . . ?
N22 C6 C5 124.5(5) . . ?
N22 C6 C7 110.2(5) . . ?
C5 C6 C7 125.3(5) . . ?
C8 C7 C6 107.0(5) . . ?
C8 C7 H7 126.5 . . ?
C6 C7 H7 126.5 . . ?
C16 C17 H17 125.9 . . ?
C18 C17 C16 108.2(5) . . ?
C18 C17 H17 125.9 . . ?
C19 C18 H18 126.4 . . ?
C17 C18 C19 107.1(5) . . ?
C17 C18 H18 126.4 . . ?
H29A C29 H29B 109.5 . . ?
H29A C29 H29C 109.5 . . ?
H29B C29 H29C 109.5 . . ?
C28 C29 H29A 109.5 . . ?
C28 C29 H29B 109.5 . . ?
C28 C29 H29C 109.5 . . ?
F12 C49 C48 119.8(6) . . ?
F12 C49 C50 119.0(5) . . ?
C48 C49 C50 121.1(5) . . ?
F8 C44 C43 120.0(6) . . ?
F8 C44 C45 119.7(6) . . ?
C43 C44 C45 120.3(5) . . ?
F11 C48 C47 119.1(5) . . ?
F11 C48 C49 119.6(5) . . ?
C49 C48 C47 121.2(5) . . ?
F17 C55 C54 120.3(5) . . ?
F17 C55 C56 119.8(5) . . ?
C56 C55 C54 119.9(5) . . ?
F1 C36 C37 118.7(5) . . ?
F1 C36 C35 119.4(5) . . ?
C37 C36 C35 121.9(5) . . ?
O32 C3 N2 121.9(5) . . ?
O32 C3 C4 123.7(5) . . ?
N2 C3 C4 114.4(5) . . ?
F13 C50 C51 120.3(6) . . ?
F13 C50 C49 120.8(6) . . ?
C49 C50 C51 118.9(5) . . ?
O31 C28 C25 119.5(5) . . ?
O31 C28 C29 122.5(5) . . ?
C29 C28 C25 117.9(5) . . ?
F7 C43 C44 120.3(5) . . ?
F7 C43 C42 120.0(6) . . ?
C44 C43 C42 119.7(5) . . ?
F20 C58 C53 119.9(5) . . ?
F20 C58 C57 117.2(5) . . ?
C53 C58 C57 122.8(5) . . ?
F9 C45 C44 120.3(5) . . ?
F9 C45 C46 120.3(6) . . ?
C44 C45 C46 119.4(5) . . ?
F10 C46 C41 120.1(5) . . ?
F10 C46 C45 118.2(5) . . ?
C41 C46 C45 121.7(5) . . ?
F4 C39 C40 120.2(5) . . ?
F4 C39 C38 119.4(5) . . ?
C38 C39 C40 120.4(5) . . ?
F6 C42 C41 119.5(5) . . ?
F6 C42 C43 119.0(5) . . ?
C43 C42 C41 121.5(5) . . ?
F19 C57 C58 121.4(5) . . ?
F19 C57 C56 120.0(5) . . ?
C58 C57 C56 118.6(5) . . ?
F18 C56 C55 120.6(5) . . ?
F18 C56 C57 119.4(5) . . ?
C55 C56 C57 120.0(5) . . ?
F3 C38 C37 119.5(5) . . ?
F3 C38 C39 121.2(5) . . ?
C39 C38 C37 119.3(5) . . ?
H60A C60 H60B 109.5 . . ?
H60A C60 H60C 109.5 . . ?
H60B C60 H60C 109.5 . . ?
C59 C60 H60A 109.5 . . ?
C59 C60 H60B 109.5 . . ?
C59 C60 H60C 109.5 . . ?
O32 C33 H33A 110.8 . . ?
O32 C33 H33B 110.8 . . ?
O32 C33 C34 104.7(6) . . ?
H33A C33 H33B 108.9 . . ?
C34 C33 H33A 110.8 . . ?
C34 C33 H33B 110.8 . . ?
C26 C27 H27A 109.5 . . ?
C26 C27 H27B 109.5 . . ?
C26 C27 H27C 109.5 . . ?
H27A C27 H27B 109.5 . . ?
H27A C27 H27C 109.5 . . ?
H27B C27 H27C 109.5 . . ?
C33 C34 H34A 109.5 . . ?
C33 C34 H34B 109.5 . . ?
C33 C34 H34C 109.5 . . ?
H34A C34 H34B 109.5 . . ?
H34A C34 H34C 109.5 . . ?
H34B C34 H34C 109.5 . . ?
C60 C59 H59A 109.5 . . ?
C60 C59 H59B 109.5 . . ?
C60 C59 H59C 109.5 . . ?
H59A C59 H59B 109.5 . . ?
H59A C59 H59C 109.5 . . ?
H59B C59 H59C 109.5 . . ?

loop_
_geom_bond_atom_site_label_1
_geom_bond_atom_site_label_2
_geom_bond_distance
_geom_bond_site_symmetry_2
_geom_bond_publ_flag
Pd1 N24 2.030(4) . ?
Pd1 N22 2.022(4) . ?
Pd1 N23 2.070(4) . ?
Pd1 C21 2.057(5) . ?
F20 C58 1.348(6) . ?
F11 C48 1.334(6) . ?
F16 C54 1.351(6) . ?
F19 C57 1.335(6) . ?
F15 C52 1.340(7) . ?
F1 C36 1.343(6) . ?
F2 C37 1.349(6) . ?
F17 C55 1.343(6) . ?
F6 C42 1.341(7) . ?
F7 C43 1.340(7) . ?
F12 C49 1.352(7) . ?
F14 C51 1.348(7) . ?
F18 C56 1.339(6) . ?
F10 C46 1.336(7) . ?
F3 C38 1.340(6) . ?
F13 C50 1.332(7) . ?
N24 C16 1.390(7) . ?
N24 C19 1.366(6) . ?
F8 C44 1.337(7) . ?
F4 C39 1.350(7) . ?
F5 C40 1.342(7) . ?
F9 C45 1.336(7) . ?
O30 C26 1.197(7) . ?
O31 C28 1.216(7) . ?
N22 C9 1.373(7) . ?
N22 C6 1.376(7) . ?
N23 C14 1.352(7) . ?
N23 C11 1.365(6) . ?
O32 C3 1.316(7) . ?
O32 C33 1.477(8) . ?
C21 C1 1.483(7) . ?
C21 C4 1.475(7) . ?
C21 C25 1.600(7) . ?
C16 C15 1.388(8) . ?
C16 C17 1.442(7) . ?
N2 C1 1.378(7) . ?
N2 C3 1.322(8) . ?
C10 C9 1.384(8) . ?
C10 C11 1.410(8) . ?
C10 C41 1.503(7) . ?
C1 C20 1.375(8) . ?
C14 C15 1.406(7) . ?
C14 C13 1.443(7) . ?
C9 C8 1.441(7) . ?
C15 C47 1.504(7) . ?
C19 C20 1.403(7) . ?
C19 C18 1.441(7) . ?
C4 C5 1.353(8) . ?
C4 C3 1.442(8) . ?
C54 C53 1.389(7) . ?
C54 C55 1.372(8) . ?
C11 C12 1.435(8) . ?
C26 C25 1.537(7) . ?
C26 C27 1.500(8) . ?
C13 H13 0.9500 . ?
C13 C12 1.361(8) . ?
C25 H25 1.0000 . ?
C25 C28 1.539(7) . ?
C41 C46 1.376(8) . ?
C41 C42 1.397(7) . ?
C5 C35 1.496(7) . ?
C5 C6 1.426(8) . ?
C20 C53 1.498(7) . ?
C47 C52 1.377(8) . ?
C47 C48 1.403(8) . ?
C40 C35 1.395(8) . ?
C40 C39 1.374(8) . ?
C37 C36 1.376(8) . ?
C37 C38 1.381(8) . ?
C35 C36 1.390(7) . ?
C51 C52 1.385(8) . ?
C51 C50 1.371(9) . ?
C12 H12 0.9500 . ?
C8 H8 0.9500 . ?
C8 C7 1.350(8) . ?
C53 C58 1.373(7) . ?
C6 C7 1.437(7) . ?
C7 H7 0.9500 . ?
C17 H17 0.9500 . ?
C17 C18 1.337(8) . ?
C18 H18 0.9500 . ?
C29 H29A 0.9800 . ?
C29 H29B 0.9800 . ?
C29 H29C 0.9800 . ?
C29 C28 1.504(8) . ?
C49 C48 1.365(8) . ?
C49 C50 1.370(9) . ?
C44 C43 1.365(9) . ?
C44 C45 1.382(9) . ?
C55 C56 1.360(9) . ?
C43 C42 1.382(8) . ?
C58 C57 1.384(8) . ?
C45 C46 1.387(8) . ?
C39 C38 1.363(8) . ?
C57 C56 1.391(8) . ?
C60 H60A 0.9800 . ?
C60 H60B 0.9800 . ?
C60 H60C 0.9800 . ?
C60 C59 1.339(12) . ?
C33 H33A 0.9900 . ?
C33 H33B 0.9900 . ?
C33 C34 1.504(10) . ?
C27 H27A 0.9800 . ?
C27 H27B 0.9800 . ?
C27 H27C 0.9800 . ?
C34 H34A 0.9800 . ?
C34 H34B 0.9800 . ?
C34 H34C 0.9800 . ?
C59 H59A 0.9800 . ?
C59 H59B 0.9800 . ?
C59 H59C 0.9800 . ?

loop_
_geom_torsion_atom_site_label_1
_geom_torsion_atom_site_label_2
_geom_torsion_atom_site_label_3
_geom_torsion_atom_site_label_4
_geom_torsion
_geom_torsion_site_symmetry_1
_geom_torsion_site_symmetry_2
_geom_torsion_site_symmetry_3
_geom_torsion_site_symmetry_4
_geom_torsion_publ_flag
Pd1 N24 C16 C15 -11.5(7) . . . . ?
Pd1 N24 C16 C17 172.1(3) . . . . ?
Pd1 N24 C19 C20 12.3(7) . . . . ?
Pd1 N24 C19 C18 -171.8(3) . . . . ?
Pd1 N22 C9 C10 10.7(7) . . . . ?
Pd1 N22 C9 C8 -170.9(3) . . . . ?
Pd1 N22 C6 C5 -12.8(7) . . . . ?
Pd1 N22 C6 C7 170.4(3) . . . . ?
Pd1 N23 C14 C15 -6.9(7) . . . . ?
Pd1 N23 C14 C13 179.7(3) . . . . ?
Pd1 N23 C11 C10 7.5(7) . . . . ?
Pd1 N23 C11 C12 -179.3(3) . . . . ?
Pd1 C21 C1 N2 -137.5(4) . . . . ?
Pd1 C21 C1 C20 44.6(6) . . . . ?
Pd1 C21 C4 C5 -36.6(7) . . . . ?
Pd1 C21 C4 C3 137.2(4) . . . . ?
Pd1 C21 C25 C26 179.9(4) . . . . ?
Pd1 C21 C25 C28 55.7(5) . . . . ?
F20 C58 C57 F19 -1.4(8) . . . . ?
F20 C58 C57 C56 178.8(5) . . . . ?
F16 C54 C53 C20 3.6(8) . . . . ?
F16 C54 C53 C58 -178.8(5) . . . . ?
F16 C54 C55 F17 -0.2(8) . . . . ?
F16 C54 C55 C56 180.0(5) . . . . ?
F19 C57 C56 F18 -0.8(8) . . . . ?
F19 C57 C56 C55 178.6(5) . . . . ?
F2 C37 C36 F1 -2.0(8) . . . . ?
F2 C37 C36 C35 178.9(5) . . . . ?
F2 C37 C38 F3 0.4(8) . . . . ?
F2 C37 C38 C39 -178.1(5) . . . . ?
F17 C55 C56 F18 -0.2(8) . . . . ?
F17 C55 C56 C57 -179.6(5) . . . . ?
F7 C43 C42 F6 0.9(8) . . . . ?
F7 C43 C42 C41 -178.7(5) . . . . ?
F12 C49 C48 F11 -0.9(8) . . . . ?
F12 C49 C48 C47 -179.1(5) . . . . ?
F12 C49 C50 F13 1.4(8) . . . . ?
F12 C49 C50 C51 179.5(5) . . . . ?
F14 C51 C52 F15 -2.7(8) . . . . ?
F14 C51 C52 C47 176.9(5) . . . . ?
F14 C51 C50 F13 -0.2(8) . . . . ?
F14 C51 C50 C49 -178.4(5) . . . . ?
N24 C16 C15 C14 3.1(9) . . . . ?
N24 C16 C15 C47 178.1(5) . . . . ?
N24 C16 C17 C18 1.1(6) . . . . ?
N24 C19 C20 C1 -13.2(8) . . . . ?
N24 C19 C20 C53 162.2(5) . . . . ?
N24 C19 C18 C17 -1.4(6) . . . . ?
F8 C44 C43 F7 -0.3(9) . . . . ?
F8 C44 C43 C42 179.1(5) . . . . ?
F8 C44 C45 F9 0.2(9) . . . . ?
F8 C44 C45 C46 180.0(5) . . . . ?
F4 C39 C38 F3 0.4(9) . . . . ?
F4 C39 C38 C37 178.9(5) . . . . ?
F5 C40 C35 C5 0.4(8) . . . . ?
F5 C40 C35 C36 -178.7(5) . . . . ?
F5 C40 C39 F4 -0.3(9) . . . . ?
F5 C40 C39 C38 179.5(5) . . . . ?
F9 C45 C46 F10 0.7(9) . . . . ?
F9 C45 C46 C41 179.8(5) . . . . ?
O30 C26 C25 C21 -32.0(7) . . . . ?
O30 C26 C25 C28 95.2(6) . . . . ?
N22 C9 C8 C7 -0.6(6) . . . . ?
N22 C6 C7 C8 1.4(6) . . . . ?
N23 C14 C15 C16 6.9(8) . . . . ?
N23 C14 C15 C47 -168.2(5) . . . . ?
N23 C14 C13 C12 0.6(6) . . . . ?
N23 C11 C12 C13 -1.6(6) . . . . ?
C21 C1 C20 C19 -18.4(8) . . . . ?
C21 C1 C20 C53 166.3(5) . . . . ?
C21 C4 C5 C35 -171.0(5) . . . . ?
C21 C4 C5 C6 13.8(8) . . . . ?
C21 C4 C3 O32 172.5(5) . . . . ?
C21 C4 C3 N2 -7.0(6) . . . . ?
C21 C25 C28 O31 85.0(6) . . . . ?
C21 C25 C28 C29 -99.0(5) . . . . ?
C16 N24 C19 C20 -173.8(5) . . . . ?
C16 N24 C19 C18 2.1(6) . . . . ?
C16 C15 C47 C52 -73.4(7) . . . . ?
C16 C15 C47 C48 110.9(6) . . . . ?
C16 C17 C18 C19 0.2(6) . . . . ?
N2 C1 C20 C19 163.8(5) . . . . ?
N2 C1 C20 C53 -11.5(8) . . . . ?
C10 C9 C8 C7 177.9(5) . . . . ?
C10 C11 C12 C13 171.5(5) . . . . ?
C10 C41 C46 F10 3.0(8) . . . . ?
C10 C41 C46 C45 -176.1(5) . . . . ?
C10 C41 C42 F6 -4.5(8) . . . . ?
C10 C41 C42 C43 175.1(5) . . . . ?
C1 C21 C4 C5 -165.4(5) . . . . ?
C1 C21 C4 C3 8.4(5) . . . . ?
C1 C21 C25 C26 -57.9(6) . . . . ?
C1 C21 C25 C28 177.8(4) . . . . ?
C1 N2 C3 O32 -177.7(5) . . . . ?
C1 N2 C3 C4 1.9(6) . . . . ?
C1 C20 C53 C54 -106.3(6) . . . . ?
C1 C20 C53 C58 76.2(7) . . . . ?
C14 N23 C11 C10 -171.3(5) . . . . ?
C14 N23 C11 C12 1.9(6) . . . . ?
C14 C15 C47 C52 102.2(6) . . . . ?
C14 C15 C47 C48 -73.5(6) . . . . ?
C14 C13 C12 C11 0.6(6) . . . . ?
C9 N22 C6 C5 175.2(5) . . . . ?
C9 N22 C6 C7 -1.7(6) . . . . ?
C9 C10 C11 N23 -7.3(8) . . . . ?
C9 C10 C11 C12 -179.4(5) . . . . ?
C9 C10 C41 C46 89.6(6) . . . . ?
C9 C10 C41 C42 -88.3(6) . . . . ?
C9 C8 C7 C6 -0.5(6) . . . . ?
C15 C16 C17 C18 -175.2(5) . . . . ?
C15 C14 C13 C12 -172.8(5) . . . . ?
C15 C47 C52 F15 6.5(7) . . . . ?
C15 C47 C52 C51 -173.2(5) . . . . ?
C15 C47 C48 F11 -4.1(7) . . . . ?
C15 C47 C48 C49 174.2(5) . . . . ?
C19 N24 C16 C15 174.4(5) . . . . ?
C19 N24 C16 C17 -2.0(6) . . . . ?
C19 C20 C53 C54 78.2(7) . . . . ?
C19 C20 C53 C58 -99.3(6) . . . . ?
C4 C21 C1 N2 -8.1(6) . . . . ?
C4 C21 C1 C20 174.0(5) . . . . ?
C4 C21 C25 C26 53.6(6) . . . . ?
C4 C21 C25 C28 -70.7(6) . . . . ?
C4 C5 C35 C40 73.4(7) . . . . ?
C4 C5 C35 C36 -107.5(6) . . . . ?
C4 C5 C6 N22 13.9(8) . . . . ?
C4 C5 C6 C7 -169.7(5) . . . . ?
C54 C53 C58 F20 -178.5(5) . . . . ?
C54 C53 C58 C57 -2.8(8) . . . . ?
C54 C55 C56 F18 179.6(5) . . . . ?
C54 C55 C56 C57 0.2(8) . . . . ?
C11 N23 C14 C15 171.8(5) . . . . ?
C11 N23 C14 C13 -1.5(6) . . . . ?
C11 C10 C9 N22 -2.5(8) . . . . ?
C11 C10 C9 C8 179.3(5) . . . . ?
C11 C10 C41 C46 -89.6(6) . . . . ?
C11 C10 C41 C42 92.5(6) . . . . ?
C26 C25 C28 O31 -42.5(6) . . . . ?
C26 C25 C28 C29 133.4(5) . . . . ?
C13 C14 C15 C16 179.3(5) . . . . ?
C13 C14 C15 C47 4.2(8) . . . . ?
C25 C21 C1 N2 111.6(5) . . . . ?
C25 C21 C1 C20 -66.3(6) . . . . ?
C25 C21 C4 C5 79.9(7) . . . . ?
C25 C21 C4 C3 -106.3(5) . . . . ?
C41 C10 C9 N22 178.4(5) . . . . ?
C41 C10 C9 C8 0.2(7) . . . . ?
C41 C10 C11 N23 171.8(4) . . . . ?
C41 C10 C11 C12 -0.3(8) . . . . ?
C5 C4 C3 O32 -13.6(9) . . . . ?
C5 C4 C3 N2 166.9(5) . . . . ?
C5 C35 C36 F1 1.1(8) . . . . ?
C5 C35 C36 C37 -179.8(5) . . . . ?
C5 C6 C7 C8 -175.5(5) . . . . ?
C20 C19 C18 C17 174.4(5) . . . . ?
C20 C53 C58 F20 -0.9(8) . . . . ?
C20 C53 C58 C57 174.9(5) . . . . ?
C40 C35 C36 F1 -179.7(5) . . . . ?
C40 C35 C36 C37 -0.6(8) . . . . ?
C40 C39 C38 F3 -179.5(6) . . . . ?
C40 C39 C38 C37 -1.0(9) . . . . ?
C35 C5 C6 N22 -161.6(5) . . . . ?
C35 C5 C6 C7 14.8(7) . . . . ?
C35 C40 C39 F4 -179.4(5) . . . . ?
C35 C40 C39 C38 0.5(10) . . . . ?
C52 C47 C48 F11 180.0(4) . . . . ?
C52 C47 C48 C49 -1.7(7) . . . . ?
C52 C51 C50 F13 179.2(5) . . . . ?
C52 C51 C50 C49 1.0(8) . . . . ?
C53 C54 C55 F17 179.7(5) . . . . ?
C53 C54 C55 C56 0.0(9) . . . . ?
C53 C58 C57 F19 -177.2(5) . . . . ?
C53 C58 C57 C56 3.0(8) . . . . ?
C6 N22 C9 C10 -177.0(5) . . . . ?
C6 N22 C9 C8 1.4(6) . . . . ?
C6 C5 C35 C40 -111.1(6) . . . . ?
C6 C5 C35 C36 68.0(7) . . . . ?
C17 C16 C15 C14 178.8(5) . . . . ?
C17 C16 C15 C47 -6.2(8) . . . . ?
C18 C19 C20 C1 171.5(5) . . . . ?
C18 C19 C20 C53 -13.1(8) . . . . ?
C44 C43 C42 F6 -178.5(5) . . . . ?
C44 C43 C42 C41 1.9(9) . . . . ?
C44 C45 C46 F10 -179.0(5) . . . . ?
C44 C45 C46 C41 0.0(9) . . . . ?
C48 C47 C52 F15 -177.6(4) . . . . ?
C48 C47 C52 C51 2.8(8) . . . . ?
C48 C49 C50 F13 -178.2(5) . . . . ?
C48 C49 C50 C51 0.0(9) . . . . ?
C55 C54 C53 C20 -176.4(5) . . . . ?
C55 C54 C53 C58 1.3(8) . . . . ?
C36 C37 C38 F3 179.1(5) . . . . ?
C36 C37 C38 C39 0.6(8) . . . . ?
C3 O32 C33 C34 172.1(6) . . . . ?
C3 N2 C1 C21 4.2(6) . . . . ?
C3 N2 C1 C20 -177.8(5) . . . . ?
C3 C4 C5 C35 16.5(8) . . . . ?
C3 C4 C5 C6 -158.7(5) . . . . ?
C50 C51 C52 F15 177.9(5) . . . . ?
C50 C51 C52 C47 -2.5(8) . . . . ?
C50 C49 C48 F11 178.7(5) . . . . ?
C50 C49 C48 C47 0.4(8) . . . . ?
C43 C44 C45 F9 179.1(6) . . . . ?
C43 C44 C45 C46 -1.2(9) . . . . ?
C58 C57 C56 F18 179.0(5) . . . . ?
C58 C57 C56 C55 -1.6(8) . . . . ?
C45 C44 C43 F7 -179.1(5) . . . . ?
C45 C44 C43 C42 0.2(9) . . . . ?
C46 C41 C42 F6 177.4(5) . . . . ?
C46 C41 C42 C43 -3.0(8) . . . . ?
C39 C40 C35 C5 179.4(6) . . . . ?
C39 C40 C35 C36 0.3(9) . . . . ?
C42 C41 C46 F10 -179.0(5) . . . . ?
C42 C41 C46 C45 2.0(8) . . . . ?
C38 C37 C36 F1 179.3(5) . . . . ?
C38 C37 C36 C35 0.2(8) . . . . ?
C33 O32 C3 N2 1.0(9) . . . . ?
C33 O32 C3 C4 -178.5(6) . . . . ?
C27 C26 C25 C21 149.9(5) . . . . ?
C27 C26 C25 C28 -83.0(6) . . . . ?
